data_7238871
loop_
_publ_author_name
'Li, Shaobin'
'Zhu, Wei'
'Ma, Huiyuan'
'Pang, Haijun'
'Liu, Heng'
'Yu, Tingting'

_publ_section_title
;
 Structure and bifunctional electrocatalytic activity of a novel 3D
 framework based on dimeric monocopper-substituted polyoxoanions as
 ten-connected linkages
;
_journal_issue 25
_journal_name_full 'RSC Advances'
_journal_page_first 9770
_journal_paper_doi 10.1039/c3ra00018d
_journal_volume 3
_journal_year 2013
_chemical_formula_sum 'C18 H108 Cu7 N18 O96 P2 W22'
_chemical_formula_weight 6664.59
_space_group_IT_number 12
_space_group_name_Hall '-C 2y'
_space_group_name_H-M_alt 'C 1 2/m 1'
_symmetry_cell_setting monoclinic
_symmetry_space_group_name_H-M 'C 1 2/m 1'
_atom_sites_solution_hydrogens geom
_atom_sites_solution_primary direct
_atom_sites_solution_secondary difmap
_audit_creation_method SHELXL-97
_cell_angle_alpha 90.00
_cell_angle_beta 97.455(2)
_cell_angle_gamma 90.00
_cell_formula_units_Z 2
_cell_length_a 17.946(3)
_cell_length_b 19.663(4)
_cell_length_c 16.913(3)
_cell_measurement_temperature 273(2)
_cell_volume 5917.7(19)
_computing_cell_refinement 'Bruker SMART'
_computing_data_collection 'Bruker SMART'
_computing_data_reduction 'Bruker SAINT'
_computing_molecular_graphics 'Bruker SHELXTL'
_computing_publication_material 'Bruker SHELXTL'
_computing_structure_refinement 'SHELXL-97 (Sheldrick, 1997)'
_computing_structure_solution 'SHELXS-97 (Sheldrick, 1990)'
_diffrn_ambient_temperature 273(2)
_diffrn_measured_fraction_theta_full 0.994
_diffrn_measured_fraction_theta_max 0.994
_diffrn_radiation_monochromator graphite
_diffrn_radiation_source 'fine-focus sealed tube'
_diffrn_radiation_type MoK\a
_diffrn_radiation_wavelength 0.71073
_diffrn_reflns_av_R_equivalents 0.0781
_diffrn_reflns_av_sigmaI/netI 0.0831
_diffrn_reflns_limit_h_max 20
_diffrn_reflns_limit_h_min -21
_diffrn_reflns_limit_k_max 23
_diffrn_reflns_limit_k_min -23
_diffrn_reflns_limit_l_max 19
_diffrn_reflns_limit_l_min -20
_diffrn_reflns_number 18974
_diffrn_reflns_theta_full 25.25
_diffrn_reflns_theta_max 25.25
_diffrn_reflns_theta_min 2.40
_exptl_absorpt_coefficient_mu 22.644
_exptl_absorpt_correction_T_max 0.042
_exptl_absorpt_correction_T_min 0.031
_exptl_absorpt_correction_type multi-scan
_exptl_crystal_density_diffrn 3.720
_exptl_crystal_density_method 'not measured'
_exptl_crystal_F_000 5870.0
_exptl_crystal_size_max 0.18
_exptl_crystal_size_mid 0.14
_exptl_crystal_size_min 0.14
_refine_diff_density_max 5.793
_refine_diff_density_min -2.594
_refine_diff_density_rms 0.431
_refine_ls_extinction_method none
_refine_ls_goodness_of_fit_ref 1.041
_refine_ls_hydrogen_treatment constr
_refine_ls_matrix_type full
_refine_ls_number_parameters 400
_refine_ls_number_reflns 5489
_refine_ls_number_restraints 78
_refine_ls_restrained_S_all 1.033
_refine_ls_R_factor_all 0.1084
_refine_ls_R_factor_gt 0.0651
_refine_ls_shift/su_max 0.001
_refine_ls_shift/su_mean 0.000
_refine_ls_structure_factor_coef Fsqd
_refine_ls_weighting_details 'calc w=1/[\s^2^(Fo^2^)+(0.0828P)^2^+374.5343P] where P=(Fo^2^+2Fc^2^)/3'
_refine_ls_weighting_scheme calc
_refine_ls_wR_factor_gt 0.1545
_refine_ls_wR_factor_ref 0.1787
_reflns_number_gt 3600
_reflns_number_total 5524
_reflns_threshold_expression >2sigma(I)
_cod_data_source_file c3ra00018d.txt
_cod_data_source_block compound1
_cod_depositor_comments
;
The following automatic conversions were performed:

data item '_symmetry_cell_setting' value 'Monoclinic' was changed to
'monoclinic' in accordance with the
/home/saulius/struct/COD-crude-data/automatic-downloads/DataCite-retrospective/RSC/depositions/lib/dictionaries/cif_core.dic
dictionary named 'cif_core.dic' version 2.4.2 last updated on
2011-04-26.

Automatic conversion script
Id: cif_fix_values 6909 2019-04-08 15:41:33Z antanas 
;
_cod_original_sg_symbol_H-M 'C 2/m'
_cod_database_code 7238871

loop_
_symmetry_equiv_pos_as_xyz
'x, y, z'
'-x, y, -z'
'x+1/2, y+1/2, z'
'-x+1/2, y+1/2, -z'
'-x, -y, -z'
'x, -y, z'
'-x+1/2, -y+1/2, -z'
'x+1/2, -y+1/2, z'

loop_
_atom_site_label
_atom_site_type_symbol
_atom_site_fract_x
_atom_site_fract_y
_atom_site_fract_z
_atom_site_U_iso_or_equiv
_atom_site_adp_type
_atom_site_occupancy
_atom_site_symmetry_multiplicity
_atom_site_calc_flag
_atom_site_refinement_flags
W1 W 0.76284(5) 0.58606(4) 0.55962(6) 0.0331(3) Uani 1 1 d .
W2 W 0.68531(5) 0.67925(4) 0.71200(7) 0.0330(3) Uani 1 1 d .
W3 W 0.54503(6) 0.59357(5) 0.77890(7) 0.0350(3) Uani 1 1 d .
W4 W 0.82202(6) 0.58436(5) 0.86316(7) 0.0398(3) Uani 1 1 d .
W5 W 0.88858(8) 0.5000 0.69180(11) 0.0428(4) Uani 1 2 d S
W6 W 0.67656(10) 0.5000 0.92527(10) 0.0474(4) Uani 1 2 d S
W7 W 0.56909(7) 0.59181(6) 0.58696(9) 0.0252(3) Uani 0.50 1 d P
Cu3 Cu 0.56909(7) 0.59181(6) 0.58696(9) 0.0252(3) Uani 0.50 1 d P
Cu1 Cu 0.3468(2) 0.69033(16) 0.7528(3) 0.0720(13) Uani 1 1 d .
P1 P 0.6959(4) 0.5000 0.7202(5) 0.0183(17) Uani 1 2 d S
O1 O 0.5496(13) 0.5000 0.5759(14) 0.036(6) Uani 1 2 d S
O2 O 0.6137(8) 0.6820(7) 0.6248(10) 0.031(4) Uani 1 1 d .
O3 O 0.5080(9) 0.6063(8) 0.6726(10) 0.039(4) Uani 1 1 d U
O4 O 0.5000 0.6275(10) 0.5000 0.052(7) Uani 1 2 d S
O5 O 0.4734(10) 0.6280(10) 0.8232(11) 0.053(5) Uani 1 1 d .
O6 O 0.5205(12) 0.5000 0.7729(12) 0.028(5) Uani 1 2 d S
O7 O 0.6071(10) 0.6741(8) 0.7788(10) 0.044(4) Uani 1 1 d .
O8 O 0.6146(11) 0.5644(9) 0.8741(12) 0.058(5) Uani 1 1 d .
O9 O 0.7102(10) 0.7628(8) 0.7227(12) 0.053(5) Uani 1 1 d .
O10 O 0.6530(16) 0.5000 1.0179(17) 0.062(8) Uani 1 2 d S
O11 O 0.7572(9) 0.6442(7) 0.8037(9) 0.034(4) Uani 1 1 d .
O12 O 0.7435(13) 0.5000 0.8092(14) 0.037(5) Uani 1 2 d SU
O13 O 0.7512(11) 0.5721(10) 0.9265(12) 0.060(5) Uani 1 1 d U
O14 O 0.8819(11) 0.6418(9) 0.9153(14) 0.066(6) Uani 1 1 d .
O15 O 0.8706(14) 0.5000 0.8972(16) 0.049(6) Uani 1 2 d SU
O16 O 0.8696(10) 0.5668(9) 0.7693(11) 0.046(4) Uani 1 1 d U
O17 O 0.9839(13) 0.5000 0.6995(15) 0.043(6) Uani 1 2 d S
O18 O 0.8683(9) 0.5663(9) 0.6106(12) 0.052(5) Uani 1 1 d .
O19 O 0.7580(11) 0.5000 0.6529(13) 0.027(5) Uani 1 2 d S
O20 O 0.7566(9) 0.6463(8) 0.6470(9) 0.035(4) Uani 1 1 d .
O21 O 0.7863(10) 0.6389(9) 0.4867(11) 0.048(5) Uani 1 1 d .
O22 O 0.7732(13) 0.5000 0.5036(16) 0.045(6) Uani 1 2 d S
O23 O 0.6600(9) 0.5827(7) 0.5368(10) 0.036(4) Uani 1 1 d .
O26 O 0.6457(9) 0.5679(7) 0.7084(10) 0.037(4) Uani 1 1 d .
C1 C 0.385(2) 0.7286(18) 0.599(2) 0.094(6) Uani 1 1 d U
H1A H 0.3433 0.7566 0.5758 0.113 Uiso 1 1 calc R
H1B H 0.4121 0.7129 0.5565 0.113 Uiso 1 1 calc R
C2 C 0.436(2) 0.7690(18) 0.657(2) 0.094(6) Uani 1 1 d U
H2A H 0.4435 0.8136 0.6352 0.113 Uiso 1 1 calc R
H2B H 0.4839 0.7465 0.6681 0.113 Uiso 1 1 calc R
C3 C 0.309(3) 0.663(2) 0.929(3) 0.113(6) Uani 1 1 d U
H3A H 0.3488 0.6381 0.9605 0.136 Uiso 1 1 calc R
H3B H 0.2753 0.6844 0.9617 0.136 Uiso 1 1 calc R
C4 C 0.274(3) 0.627(2) 0.868(3) 0.113(6) Uani 1 1 d U
H4A H 0.2294 0.6544 0.8507 0.136 Uiso 1 1 calc R
H4B H 0.2556 0.5875 0.8930 0.136 Uiso 1 1 calc R
N1 N 0.3559(18) 0.6689(14) 0.6404(19) 0.094(6) Uani 1 1 d U
H1C H 0.3873 0.6335 0.6384 0.113 Uiso 1 1 calc R
H1D H 0.3106 0.6569 0.6150 0.113 Uiso 1 1 calc R
N2 N 0.4007(12) 0.7764(9) 0.7341(14) 0.048(6) Uani 1 1 d .
H2C H 0.3683 0.8116 0.7300 0.058 Uiso 1 1 calc R
H2D H 0.4367 0.7845 0.7752 0.058 Uiso 1 1 calc R
N3 N 0.334(2) 0.7079(18) 0.865(2) 0.113(6) Uani 1 1 d U
H3C H 0.3792 0.7235 0.8870 0.136 Uiso 1 1 calc R
H3D H 0.3029 0.7438 0.8629 0.136 Uiso 1 1 calc R
N4 N 0.296(2) 0.5991(18) 0.788(2) 0.113(6) Uani 1 1 d U
H4C H 0.2555 0.5867 0.7541 0.136 Uiso 1 1 calc R
H4D H 0.3285 0.5643 0.7960 0.136 Uiso 1 1 calc R
O1W O 0.6257(15) 0.5000 0.3728(17) 0.059(8) Uani 1 2 d S
O2W O 0.9103(18) 0.6803(17) 0.427(3) 0.19(2) Uani 1 1 d .
O3W O 0.792(5) 0.5000 0.329(5) 0.33(6) Uani 1 2 d S
O4W O 0.5000 0.587(6) 0.0000 0.34(6) Uani 1 2 d S
O5W O 0.5000 0.734(4) 0.0000 0.26(4) Uani 1 2 d S
O6W O 0.546(2) 0.785(2) 0.853(3) 0.23(3) Uani 1 1 d .
O7W O 1.0000 0.572(5) 0.5000 0.27(4) Uani 1 2 d S
Cu2 Cu 1.0000 0.5000 1.0000 0.070(2) Uani 1 4 d S
N5 N 1.052(2) 0.432(2) 0.938(3) 0.039(10) Uani 0.50 1 d PU
H5C H 1.0818 0.4056 0.9712 0.046 Uiso 0.50 1 calc PR
H5D H 1.0174 0.4059 0.9089 0.046 Uiso 0.50 1 calc PR
C5 C 1.086(4) 0.461(3) 0.897(5) 0.086(19) Uani 0.50 1 d PU
H5B H 1.0690 0.4464 0.8429 0.103 Uiso 0.50 1 calc PR
H5A H 1.1377 0.4464 0.9096 0.103 Uiso 0.50 1 calc PR

loop_
_atom_site_aniso_label
_atom_site_aniso_U_11
_atom_site_aniso_U_22
_atom_site_aniso_U_33
_atom_site_aniso_U_23
_atom_site_aniso_U_13
_atom_site_aniso_U_12
W1 0.0250(5) 0.0277(5) 0.0458(7) 0.0077(4) 0.0017(5) -0.0023(4)
W2 0.0252(5) 0.0182(4) 0.0533(7) -0.0029(4) -0.0037(5) 0.0001(4)
W3 0.0283(6) 0.0320(5) 0.0435(7) -0.0069(4) 0.0002(5) 0.0078(4)
W4 0.0322(6) 0.0339(5) 0.0484(7) -0.0061(5) -0.0131(5) -0.0026(4)
W5 0.0191(7) 0.0327(7) 0.0729(13) 0.000 -0.0083(7) 0.000
W6 0.0577(11) 0.0459(9) 0.0362(10) 0.000 -0.0035(8) 0.000
W7 0.0197(7) 0.0181(6) 0.0357(9) 0.0012(5) -0.0037(6) -0.0001(5)
Cu3 0.0197(7) 0.0181(6) 0.0357(9) 0.0012(5) -0.0037(6) -0.0001(5)
Cu1 0.045(2) 0.0297(17) 0.140(4) 0.007(2) 0.005(2) -0.0008(15)
P1 0.010(4) 0.019(3) 0.025(5) 0.000 0.000(3) 0.000
O1 0.036(14) 0.035(12) 0.034(15) 0.000 -0.010(11) 0.000
O2 0.020(8) 0.028(8) 0.042(11) -0.001(7) -0.011(7) -0.001(6)
O3 0.039(4) 0.039(4) 0.039(4) 0.0000(10) 0.0052(11) -0.0003(10)
O4 0.08(2) 0.016(11) 0.07(2) 0.000 0.025(16) 0.000
O5 0.055(12) 0.065(12) 0.039(12) -0.018(9) 0.010(10) 0.001(10)
O6 0.026(12) 0.038(12) 0.021(13) 0.000 0.003(10) 0.000
O7 0.045(11) 0.045(10) 0.038(11) -0.005(8) -0.009(9) -0.002(8)
O8 0.072(14) 0.047(11) 0.053(14) 0.002(9) -0.005(11) 0.012(10)
O9 0.046(11) 0.021(8) 0.086(16) -0.010(9) -0.016(11) -0.013(8)
O10 0.07(2) 0.075(19) 0.044(18) 0.000 0.023(16) 0.000
O11 0.036(9) 0.023(7) 0.039(11) -0.011(7) -0.008(8) -0.002(7)
O12 0.037(6) 0.037(6) 0.037(6) 0.000 0.0045(12) 0.000
O13 0.060(5) 0.060(5) 0.061(5) -0.0007(10) 0.0082(12) 0.0000(10)
O14 0.052(12) 0.037(10) 0.098(17) 0.004(10) -0.031(12) 0.007(9)
O15 0.049(7) 0.049(7) 0.049(7) 0.000 0.0060(13) 0.000
O16 0.046(5) 0.046(5) 0.047(5) 0.0004(10) 0.0060(12) -0.0001(10)
O17 0.025(13) 0.049(14) 0.055(18) 0.000 0.001(12) 0.000
O18 0.036(10) 0.048(10) 0.062(14) -0.011(9) -0.031(10) 0.007(8)
O19 0.018(11) 0.036(11) 0.028(14) 0.000 -0.001(10) 0.000
O20 0.036(9) 0.037(9) 0.029(10) 0.001(7) -0.005(8) -0.001(7)
O21 0.049(11) 0.048(10) 0.046(12) 0.013(9) 0.006(10) -0.011(9)
O22 0.030(14) 0.043(13) 0.056(18) 0.000 -0.011(13) 0.000
O23 0.035(10) 0.029(8) 0.042(11) -0.006(7) 0.005(8) -0.014(7)
O26 0.051(11) 0.023(7) 0.029(10) -0.003(6) -0.025(8) -0.002(7)
C1 0.103(13) 0.074(11) 0.101(14) -0.023(10) -0.007(11) 0.056(11)
C2 0.103(14) 0.074(11) 0.101(14) -0.023(10) -0.007(12) 0.056(11)
C3 0.113(6) 0.113(6) 0.113(6) 0.0002(10) 0.0148(12) 0.0001(10)
C4 0.113(6) 0.113(6) 0.113(6) 0.0001(14) 0.0148(16) 0.0000(14)
N1 0.103(14) 0.074(11) 0.101(14) -0.023(10) -0.007(12) 0.056(11)
N2 0.045(13) 0.026(10) 0.069(17) 0.005(10) -0.008(12) 0.015(9)
N3 0.113(6) 0.113(6) 0.113(6) 0.0003(15) 0.0150(16) 0.0001(15)
N4 0.113(6) 0.113(6) 0.114(6) 0.0000(18) 0.0148(19) 0.0000(18)
O1W 0.052(17) 0.065(18) 0.052(19) 0.000 -0.026(15) 0.000
O2W 0.09(2) 0.12(3) 0.35(6) 0.11(3) 0.05(3) 0.02(2)
O3W 0.37(12) 0.49(15) 0.19(7) 0.000 0.22(8) 0.000
O4W 0.22(8) 0.62(18) 0.20(8) 0.000 0.15(7) 0.000
O5W 0.32(9) 0.24(8) 0.17(6) 0.000 -0.11(6) 0.000
O6W 0.11(3) 0.25(5) 0.33(6) -0.21(5) 0.02(3) -0.01(3)
O7W 0.22(7) 0.52(13) 0.09(4) 0.000 0.07(5) 0.000
Cu2 0.068(5) 0.068(5) 0.068(6) 0.000 -0.009(5) 0.000
N5 0.039(10) 0.039(10) 0.039(10) -0.0001(10) 0.0050(16) 0.0000(10)
C5 0.086(19) 0.086(19) 0.086(19) 0.0000(10) 0.011(3) 0.0001(10)

loop_
_atom_type_symbol
_atom_type_description
_atom_type_scat_dispersion_real
_atom_type_scat_dispersion_imag
_atom_type_scat_source
C C 0.0033 0.0016 'International Tables Vol C Tables 4.2.6.8 and 6.1.1.4'
H H 0.0000 0.0000 'International Tables Vol C Tables 4.2.6.8 and 6.1.1.4'
N N 0.0061 0.0033 'International Tables Vol C Tables 4.2.6.8 and 6.1.1.4'
O O 0.0106 0.0060 'International Tables Vol C Tables 4.2.6.8 and 6.1.1.4'
P P 0.1023 0.0942 'International Tables Vol C Tables 4.2.6.8 and 6.1.1.4'
Cu Cu 0.3201 1.2651 'International Tables Vol C Tables 4.2.6.8 and 6.1.1.4'
W W -0.8490 6.8722 'International Tables Vol C Tables 4.2.6.8 and 6.1.1.4'

loop_
_geom_angle_atom_site_label_1
_geom_angle_atom_site_label_2
_geom_angle_atom_site_label_3
_geom_angle
_geom_angle_site_symmetry_1
_geom_angle_site_symmetry_3
O21 W1 O23 101.8(8) . .
O21 W1 O20 103.1(8) . .
O23 W1 O20 91.5(7) . .
O21 W1 O22 97.4(9) . .
O23 W1 O22 91.3(8) . .
O20 W1 O22 158.3(8) . .
O21 W1 O18 96.9(9) . .
O23 W1 O18 161.1(8) . .
O20 W1 O18 86.2(7) . .
O22 W1 O18 84.1(8) . .
O21 W1 O19 165.6(8) . .
O23 W1 O19 89.5(7) . .
O20 W1 O19 85.1(6) . .
O22 W1 O19 73.4(8) . .
O18 W1 O19 71.6(8) . .
O9 W2 O2 101.8(8) . .
O9 W2 O20 101.7(8) . .
O2 W2 O20 90.0(7) . .
O9 W2 O7 101.0(8) . .
O2 W2 O7 89.1(7) . .
O20 W2 O7 157.0(7) . .
O9 W2 O11 96.6(7) . .
O2 W2 O11 161.6(6) . .
O20 W2 O11 85.2(6) . .
O7 W2 O11 88.4(7) . .
O9 W2 O26 174.3(8) . .
O2 W2 O26 79.9(6) . .
O20 W2 O26 83.7(6) . .
O7 W2 O26 73.6(7) . .
O11 W2 O26 81.9(5) . .
O5 W3 O3 100.2(8) . .
O5 W3 O6 103.0(9) . .
O3 W3 O6 91.6(8) . .
O5 W3 O7 98.2(8) . .
O3 W3 O7 91.3(7) . .
O6 W3 O7 157.7(8) . .
O5 W3 O8 100.8(9) . .
O3 W3 O8 159.0(8) . .
O6 W3 O8 83.1(8) . .
O7 W3 O8 86.3(8) . .
O5 W3 O26 168.8(7) . .
O3 W3 O26 74.8(6) . .
O6 W3 O26 87.3(7) . .
O7 W3 O26 72.2(6) . .
O8 W3 O26 84.6(7) . .
O14 W4 O13 103.1(10) . .
O14 W4 O11 99.6(7) . .
O13 W4 O11 88.0(8) . .
O14 W4 O16 103.0(10) . .
O13 W4 O16 153.8(8) . .
O11 W4 O16 89.0(7) . .
O14 W4 O15 100.6(9) . .
O13 W4 O15 92.0(10) . .
O11 W4 O15 159.3(8) . .
O16 W4 O15 82.0(9) . .
O14 W4 O12 172.5(9) . .
O13 W4 O12 72.1(9) . .
O11 W4 O12 86.2(6) . .
O16 W4 O12 81.8(8) . .
O15 W4 O12 74.2(8) . .
O17 W5 O18 98.8(8) . 6_565
O17 W5 O18 98.8(8) . .
O18 W5 O18 86.9(10) 6_565 .
O17 W5 O16 102.3(8) . .
O18 W5 O16 158.9(8) 6_565 .
O18 W5 O16 89.5(8) . .
O17 W5 O16 102.3(8) . 6_565
O18 W5 O16 89.5(8) 6_565 6_565
O18 W5 O16 158.9(8) . 6_565
O16 W5 O16 86.5(10) . 6_565
O17 W5 O19 168.2(10) . .
O18 W5 O19 72.9(6) 6_565 .
O18 W5 O19 72.9(6) . .
O16 W5 O19 86.1(7) . .
O16 W5 O19 86.1(7) 6_565 .
O10 W6 O8 103.3(10) . 6_565
O10 W6 O8 103.3(10) . .
O8 W6 O8 87.7(12) 6_565 .
O10 W6 O13 104.3(9) . 6_565
O8 W6 O13 82.9(9) 6_565 6_565
O8 W6 O13 152.2(9) . 6_565
O10 W6 O13 104.3(9) . .
O8 W6 O13 152.2(9) 6_565 .
O8 W6 O13 82.9(9) . .
O13 W6 O13 93.4(12) 6_565 .
O10 W6 O12 165.2(12) . .
O8 W6 O12 87.2(7) 6_565 .
O8 W6 O12 87.2(8) . .
O13 W6 O12 66.3(7) 6_565 .
O13 W6 O12 66.3(7) . .
O1 W7 O4 100.6(9) . .
O1 W7 O23 91.4(8) . .
O4 W7 O23 101.2(5) . .
O1 W7 O3 95.8(9) . .
O4 W7 O3 98.4(5) . .
O23 W7 O3 157.5(7) . .
O1 W7 O2 163.0(8) . .
O4 W7 O2 96.4(7) . .
O23 W7 O2 84.2(6) . .
O3 W7 O2 82.7(7) . .
O1 W7 O26 88.5(8) . .
O4 W7 O26 168.0(6) . .
O23 W7 O26 86.3(7) . .
O3 W7 O26 72.7(7) . .
O2 W7 O26 74.8(5) . .
N3 Cu1 N1 177.1(15) . .
N3 Cu1 N2 97.1(13) . .
N1 Cu1 N2 85.7(12) . .
N3 Cu1 N4 76.6(14) . .
N1 Cu1 N4 100.7(14) . .
N2 Cu1 N4 172.6(12) . .
O26 P1 O26 112.2(12) 6_565 .
O26 P1 O12 109.4(7) 6_565 .
O26 P1 O12 109.4(7) . .
O26 P1 O19 108.9(8) 6_565 .
O26 P1 O19 108.9(8) . .
O12 P1 O19 108.0(11) . .
Cu3 O1 W7 0.00(9) 6_565 6_565
Cu3 O1 W7 156.6(13) 6_565 .
W7 O1 W7 156.6(13) 6_565 .
W2 O2 W7 116.0(7) . .
W3 O3 W7 122.5(9) . .
Cu3 O4 W7 0.00(9) 2_656 2_656
Cu3 O4 W7 137.3(11) 2_656 .
W7 O4 W7 137.3(11) 2_656 .
W3 O6 W3 153.2(12) 6_565 .
W2 O7 W3 120.7(9) . .
W6 O8 W3 149.6(11) . .
W4 O11 W2 158.6(8) . .
P1 O12 W4 126.1(7) . .
P1 O12 W4 126.1(7) . 6_565
W4 O12 W4 92.9(8) . 6_565
P1 O12 W6 119.4(12) . .
W4 O12 W6 91.2(7) . .
W4 O12 W6 91.2(7) 6_565 .
W4 O13 W6 129.4(11) . .
W4 O15 W4 118.8(13) 6_565 .
W4 O16 W5 145.3(10) . .
W5 O18 W1 121.6(10) . .
P1 O19 W1 122.8(6) . 6_565
P1 O19 W1 122.8(6) . .
W1 O19 W1 93.5(8) 6_565 .
P1 O19 W5 122.1(11) . .
W1 O19 W5 93.8(6) 6_565 .
W1 O19 W5 93.8(6) . .
W2 O20 W1 140.3(9) . .
W1 O22 W1 119.4(14) 6_565 .
W1 O23 W7 141.5(9) . .
P1 O26 W2 128.3(9) . .
P1 O26 W3 124.9(9) . .
W2 O26 W3 92.2(5) . .
P1 O26 W7 121.7(8) . .
W2 O26 W7 88.6(5) . .
W3 O26 W7 90.0(5) . .
N1 C1 C2 109(3) . .
N1 C1 H1A 109.8 . .
C2 C1 H1A 109.8 . .
N1 C1 H1B 109.8 . .
C2 C1 H1B 109.8 . .
H1A C1 H1B 108.2 . .
C1 C2 N2 109(3) . .
C1 C2 H2A 109.8 . .
N2 C2 H2A 109.8 . .
C1 C2 H2B 109.8 . .
N2 C2 H2B 109.8 . .
H2A C2 H2B 108.2 . .
C4 C3 N3 85(4) . .
C4 C3 H3A 114.5 . .
N3 C3 H3A 114.5 . .
C4 C3 H3B 114.5 . .
N3 C3 H3B 114.5 . .
H3A C3 H3B 111.6 . .
C3 C4 N4 135(4) . .
C3 C4 H4A 103.3 . .
N4 C4 H4A 103.3 . .
C3 C4 H4B 103.3 . .
N4 C4 H4B 103.3 . .
H4A C4 H4B 105.2 . .
C1 N1 Cu1 111(2) . .
C1 N1 H1C 109.4 . .
Cu1 N1 H1C 109.4 . .
C1 N1 H1D 109.4 . .
Cu1 N1 H1D 109.4 . .
H1C N1 H1D 108.0 . .
C2 N2 Cu1 108.4(19) . .
C2 N2 H2C 110.0 . .
Cu1 N2 H2C 110.0 . .
C2 N2 H2D 110.0 . .
Cu1 N2 H2D 110.0 . .
H2C N2 H2D 108.4 . .
C3 N3 Cu1 132(3) . .
C3 N3 H3C 104.3 . .
Cu1 N3 H3C 104.3 . .
C3 N3 H3D 104.3 . .
Cu1 N3 H3D 104.3 . .
H3C N3 H3D 105.6 . .
C4 N4 Cu1 96(3) . .
C4 N4 H4C 112.5 . .
Cu1 N4 H4C 112.5 . .
C4 N4 H4D 112.5 . .
Cu1 N4 H4D 112.5 . .
H4C N4 H4D 110.0 . .
N5 Cu2 N5 96(2) 2_757 .
N5 Cu2 N5 180.000(7) 2_757 6_565
N5 Cu2 N5 84(2) . 6_565
N5 Cu2 N5 84(2) 2_757 5_767
N5 Cu2 N5 180.000(11) . 5_767
N5 Cu2 N5 96(2) 6_565 5_767
C5 N5 Cu2 108(4) . .
C5 N5 H5C 110.0 . .
Cu2 N5 H5C 110.0 . .
C5 N5 H5D 110.0 . .
Cu2 N5 H5D 110.0 . .
H5C N5 H5D 108.4 . .
N5 C5 C5 120(4) . 6_565
N5 C5 H5B 107.3 . .
C5 C5 H5B 107.3 6_565 .
N5 C5 H5A 107.3 . .
C5 C5 H5A 107.3 6_565 .
H5B C5 H5A 106.9 . .

loop_
_geom_bond_atom_site_label_1
_geom_bond_atom_site_label_2
_geom_bond_distance
_geom_bond_site_symmetry_2
W1 O21 1.707(16) .
W1 O23 1.837(16) .
W1 O20 1.908(16) .
W1 O22 1.960(14) .
W1 O18 2.013(16) .
W1 O19 2.323(15) .
W2 O9 1.706(14) .
W2 O2 1.828(15) .
W2 O20 1.906(16) .
W2 O7 1.914(18) .
W2 O11 2.006(16) .
W2 O26 2.300(14) .
W3 O5 1.709(17) .
W3 O3 1.851(17) .
W3 O6 1.891(5) .
W3 O7 1.937(17) .
W3 O8 1.989(19) .
W3 O26 2.344(18) .
W4 O14 1.721(18) .
W4 O13 1.78(2) .
W4 O11 1.857(15) .
W4 O16 1.929(18) .
W4 O15 1.927(13) .
W4 O12 2.289(16) .
W5 O17 1.70(2) .
W5 O18 1.894(19) 6_565
W5 O18 1.894(19) .
W5 O16 1.917(17) .
W5 O16 1.917(17) 6_565
W5 O19 2.35(2) .
W6 O10 1.68(3) .
W6 O8 1.828(18) 6_565
W6 O8 1.828(18) .
W6 O13 1.95(2) 6_565
W6 O13 1.95(2) .
W6 O12 2.43(2) .
W7 O1 1.844(5) .
W7 O4 1.929(8) .
W7 O23 1.942(16) .
W7 O3 1.948(17) .
W7 O2 2.016(14) .
W7 O26 2.366(15) .
Cu1 N3 1.97(4) .
Cu1 N1 1.97(3) .
Cu1 N2 2.00(2) .
Cu1 N4 2.14(3) .
P1 O26 1.609(15) 6_565
P1 O26 1.609(15) .
P1 O12 1.63(2) .
P1 O19 1.69(2) .
O1 Cu3 1.844(5) 6_565
O1 W7 1.844(5) 6_565
O4 Cu3 1.929(8) 2_656
O4 W7 1.929(8) 2_656
O6 W3 1.891(5) 6_565
O12 W4 2.289(16) 6_565
O15 W4 1.927(13) 6_565
O19 W1 2.323(15) 6_565
O22 W1 1.960(14) 6_565
C1 N1 1.49(5) .
C1 C2 1.48(5) .
C1 H1A 0.9700 .
C1 H1B 0.9700 .
C2 N2 1.52(4) .
C2 H2A 0.9700 .
C2 H2B 0.9700 .
C3 C4 1.33(5) .
C3 N3 1.51(5) .
C3 H3A 0.9700 .
C3 H3B 0.9700 .
C4 N4 1.55(5) .
C4 H4A 0.9700 .
C4 H4B 0.9700 .
N1 H1C 0.9000 .
N1 H1D 0.9000 .
N2 H2C 0.9000 .
N2 H2D 0.9000 .
N3 H3C 0.9000 .
N3 H3D 0.9000 .
N4 H4C 0.9000 .
N4 H4D 0.9000 .
Cu2 N5 2.00(4) 2_757
Cu2 N5 2.00(4) .
Cu2 N5 2.00(4) 6_565
Cu2 N5 2.00(4) 5_767
N5 C5 1.14(7) .
N5 H5C 0.9000 .
N5 H5D 0.9000 .
C5 C5 1.53(13) 6_565
C5 H5B 0.9700 .
C5 H5A 0.9700 .
